data_4310359
loop_
_publ_author_name
'Barton H. Hamilton'
'Kathryn A. Kelly'
'Todd A. Wagler'
'Matthew P. Espe'
'Christopher J. Ziegler'

_publ_section_title
;
 Lead Tetrakis(imidazolyl)borate Solids: Anion Exchange, Solvent
 Intercalation, and Self Assembly of an Organic Anion
;
_journal_name_full 'Inorganic Chemistry'
_journal_page_first 50
_journal_page_last 56
_journal_paper_doi 10.1021/ic035117d
_journal_volume 43
_journal_year 2004
_chemical_formula_sum 'C19 H18 B N8 O2.5 Pb'
_chemical_formula_weight 616.41
_chemical_name_systematic
;
 lead tetrakis(imidazolyl)borate benzoate
;
_space_group_IT_number 2
_symmetry_cell_setting triclinic
_symmetry_space_group_name_Hall '-P 1'
_symmetry_space_group_name_H-M 'P -1'
_atom_sites_solution_hydrogens geom
_atom_sites_solution_primary direct
_atom_sites_solution_secondary difmap
_audit_creation_method SHELXL-97
_cell_angle_alpha 80.382(2)
_cell_angle_beta 81.598(2)
_cell_angle_gamma 78.860(2)
_cell_formula_units_Z 2
_cell_length_a 8.6848(10)
_cell_length_b 8.7774(10)
_cell_length_c 14.1567(16)
_cell_measurement_reflns_used 6154
_cell_measurement_temperature 100(2)
_cell_measurement_theta_max 28.24
_cell_measurement_theta_min 2.39
_cell_volume 1036.7(2)
_computing_cell_refinement 'Bruker SMART'
_computing_data_collection 'Bruker SMART'
_computing_data_reduction 'Bruker SAINT'
_computing_molecular_graphics 'Bruker SHELXTL'
_computing_publication_material 'Bruker SHELXTL'
_computing_structure_refinement 'SHELXL-97 (Sheldrick, 1997)'
_computing_structure_solution 'SHELXS-97 (Sheldrick, 1990)'
_diffrn_ambient_temperature 100(2)
_diffrn_measured_fraction_theta_full 0.940
_diffrn_measured_fraction_theta_max 0.940
_diffrn_measurement_device_type 'CCD area detector'
_diffrn_measurement_method 'phi and omega scans'
_diffrn_radiation_monochromator graphite
_diffrn_radiation_source 'fine-focus sealed tube'
_diffrn_radiation_type MoK\a
_diffrn_radiation_wavelength 0.71073
_diffrn_reflns_av_R_equivalents 0.0243
_diffrn_reflns_av_sigmaI/netI 0.0383
_diffrn_reflns_limit_h_max 11
_diffrn_reflns_limit_h_min -11
_diffrn_reflns_limit_k_max 11
_diffrn_reflns_limit_k_min -11
_diffrn_reflns_limit_l_max 18
_diffrn_reflns_limit_l_min -18
_diffrn_reflns_number 9174
_diffrn_reflns_theta_full 28.27
_diffrn_reflns_theta_max 28.27
_diffrn_reflns_theta_min 1.47
_exptl_absorpt_coefficient_mu 8.175
_exptl_absorpt_correction_type SADABS
_exptl_crystal_colour clear
_exptl_crystal_density_diffrn 1.971
_exptl_crystal_density_meas 0
_exptl_crystal_density_method 'not measured'
_exptl_crystal_description block
_exptl_crystal_F_000 588
_exptl_crystal_size_max 0.50
_exptl_crystal_size_mid 0.10
_exptl_crystal_size_min 0.10
_refine_diff_density_max 2.564
_refine_diff_density_min -1.187
_refine_diff_density_rms 0.163
_refine_ls_extinction_method none
_refine_ls_goodness_of_fit_ref 1.053
_refine_ls_hydrogen_treatment mixed
_refine_ls_matrix_type full
_refine_ls_number_parameters 367
_refine_ls_number_reflns 4840
_refine_ls_number_restraints 0
_refine_ls_restrained_S_all 1.053
_refine_ls_R_factor_all 0.0275
_refine_ls_R_factor_gt 0.0257
_refine_ls_shift/su_max 0.187
_refine_ls_shift/su_mean 0.001
_refine_ls_structure_factor_coef Fsqd
_refine_ls_weighting_details 'calc w=1/[\s^2^(Fo^2^)+(0.0364P)^2^+0.6470P] where P=(Fo^2^+2Fc^2^)/3'
_refine_ls_weighting_scheme calc
_refine_ls_wR_factor_gt 0.0623
_refine_ls_wR_factor_ref 0.0640
_reflns_number_gt 4615
_reflns_number_total 4840
_reflns_threshold_expression >2sigma(I)
_cod_data_source_file ic035117dsi20031029_032249_3.cif
_cod_data_source_block PbBIm4Bz
_cod_depositor_comments
;
The following automatic conversions were performed:
'_symmetry_cell_setting' value 'Triclinic' changed to 'triclinic'
according to '/home/saulius/struct/CIF-dictionaries/cif_core.dic'
dictionary named 'cif_core.dic' version 2.4.1 from 2010-06-29.

Automatic conversion script
Id: cif_fix_enum 1527 2010-12-29 10:47:43Z saulius 
;
_cod_original_formula_sum 'C19 H18 B N8 O2.50 Pb'
_cod_database_code 4310359

loop_
_symmetry_equiv_pos_as_xyz
'x, y, z'
'-x, -y, -z'

loop_
_atom_site_label
_atom_site_type_symbol
_atom_site_fract_x
_atom_site_fract_y
_atom_site_fract_z
_atom_site_U_iso_or_equiv
_atom_site_adp_type
_atom_site_occupancy
_atom_site_symmetry_multiplicity
_atom_site_calc_flag
_atom_site_refinement_flags
_atom_site_disorder_assembly
_atom_site_disorder_group
B1 B 0.1507(5) 1.2861(5) 0.6333(3) 0.0123(8) Uani 1 1 d . . .
C1 C -0.1306(4) 1.4518(4) 0.6662(3) 0.0142(7) Uani 1 1 d . . .
C2 C -0.1255(5) 1.2046(5) 0.6642(3) 0.0181(8) Uani 1 1 d . . .
C3 C -0.2763(5) 1.2769(5) 0.6855(3) 0.0194(8) Uani 1 1 d . . .
C4 C 0.3062(4) 1.4477(5) 0.7091(3) 0.0134(7) Uani 1 1 d . . .
C5 C 0.1993(4) 1.5751(4) 0.5825(3) 0.0134(7) Uani 1 1 d . . .
C6 C 0.2791(5) 1.6688(4) 0.6159(3) 0.0139(7) Uani 1 1 d . . .
C7 C 0.3518(4) 1.2694(4) 0.4809(3) 0.0134(7) Uani 1 1 d . . .
C8 C 0.1552(5) 1.1497(5) 0.4817(3) 0.0173(8) Uani 1 1 d . . .
C9 C 0.2620(5) 1.1258(5) 0.4030(3) 0.0187(8) Uani 1 1 d . . .
C10 C 0.3251(5) 1.0252(4) 0.6930(3) 0.0137(7) Uani 1 1 d . . .
C11 C 0.1527(5) 1.1227(5) 0.8060(3) 0.0181(8) Uani 1 1 d . . .
C12 C 0.2364(5) 0.9851(5) 0.8440(3) 0.0176(8) Uani 1 1 d . . .
C13 C 0.3726(5) 0.4598(6) 0.9320(3) 0.0215(9) Uani 1 1 d . . .
C14 C 0.3034(7) 0.3345(7) 1.0089(4) 0.014(2) Uani 0.50 1 d PG A 1
C19 C 0.3770(7) 0.1791(7) 1.0275(5) 0.0205(18) Uani 0.50 1 d PG A 1
H19 H 0.4749 0.1453 0.9942 0.025 Uiso 0.50 1 calc PR A 1
C18 C 0.3044(8) 0.0741(6) 1.0960(5) 0.036(2) Uani 0.50 1 d PG A 1
H18 H 0.3537 -0.0299 1.1084 0.043 Uiso 0.50 1 calc PR A 1
C17 C 0.1581(8) 0.1247(9) 1.1458(5) 0.040(3) Uani 0.50 1 d PG A 1
H17 H 0.1095 0.0545 1.1915 0.048 Uiso 0.50 1 calc PR A 1
C16 C 0.0845(7) 0.2801(9) 1.1271(5) 0.028(3) Uani 0.50 1 d PG A 1
H16 H -0.0134 0.3139 1.1604 0.034 Uiso 0.50 1 calc PR A 1
C15 C 0.1571(7) 0.3850(7) 1.0587(5) 0.0229(19) Uani 0.50 1 d PG A 1
H15 H 0.1078 0.4890 1.0462 0.027 Uiso 0.50 1 calc PR A 1
C20 C 0.2710(7) 0.3900(8) 1.0144(4) 0.014(2) Uani 0.50 1 d PG A 2
C25 C 0.2965(8) 0.2269(8) 1.0292(5) 0.031(2) Uani 0.50 1 d PG A 2
H25 H 0.3774 0.1709 0.9915 0.037 Uiso 0.50 1 calc PR A 2
C24 C 0.2010(11) 0.1475(7) 1.1003(5) 0.047(4) Uani 0.50 1 d PG A 2
H24 H 0.2181 0.0384 1.1102 0.056 Uiso 0.50 1 calc PR A 2
C23 C 0.0800(10) 0.2311(10) 1.1567(5) 0.046(4) Uani 0.50 1 d PG A 2
H23 H 0.0162 0.1780 1.2043 0.055 Uiso 0.50 1 calc PR A 2
C22 C 0.0545(7) 0.3942(10) 1.1419(4) 0.038(3) Uani 0.50 1 d PG A 2
H22 H -0.0264 0.4502 1.1796 0.045 Uiso 0.50 1 calc PR A 2
C21 C 0.1500(7) 0.4736(7) 1.0708(5) 0.026(2) Uani 0.50 1 d PG A 2
H21 H 0.1329 0.5827 1.0609 0.032 Uiso 0.50 1 calc PR A 2
H1 H -0.099(5) 1.539(5) 0.663(3) 0.012(11) Uiso 1 1 d . . .
H2 H -0.087(5) 1.099(5) 0.656(3) 0.010(10) Uiso 1 1 d . . .
H3 H -0.367(7) 1.238(6) 0.692(4) 0.032(15) Uiso 1 1 d . . .
H4 H 0.331(6) 1.374(6) 0.754(4) 0.020(12) Uiso 1 1 d . . .
H5 H 0.146(5) 1.590(5) 0.534(3) 0.013(11) Uiso 1 1 d . . .
H6 H 0.291(4) 1.772(5) 0.591(3) 0.000(9) Uiso 1 1 d . . .
H7 H 0.414(6) 1.333(6) 0.503(4) 0.027(13) Uiso 1 1 d . . .
H8 H 0.058(6) 1.121(6) 0.502(4) 0.029(14) Uiso 1 1 d . . .
H9 H 0.246(5) 1.076(5) 0.355(3) 0.009(10) Uiso 1 1 d . . .
H10 H 0.401(5) 0.996(5) 0.631(3) 0.006(10) Uiso 1 1 d . . .
H11 H 0.069(6) 1.181(6) 0.832(4) 0.029(14) Uiso 1 1 d . . .
H12 H 0.224(6) 0.933(6) 0.903(4) 0.021(12) Uiso 1 1 d . . .
N1 N -0.0304(4) 1.3172(4) 0.6507(2) 0.0124(6) Uani 1 1 d . . .
N2 N -0.2794(4) 1.4335(4) 0.6868(2) 0.0156(6) Uani 1 1 d . . .
N3 N 0.2157(4) 1.4336(4) 0.6429(2) 0.0122(6) Uani 1 1 d . . .
N4 N 0.3462(4) 1.5877(4) 0.6960(2) 0.0140(6) Uani 1 1 d . . .
N5 N 0.2126(4) 1.2432(3) 0.5323(2) 0.0121(6) Uani 1 1 d . . .
N6 N 0.3873(4) 1.2010(4) 0.4026(2) 0.0157(7) Uani 1 1 d . . .
N7 N 0.2094(4) 1.1488(4) 0.7093(2) 0.0122(6) Uani 1 1 d . . .
N8 N 0.3442(4) 0.9223(4) 0.7726(2) 0.0157(6) Uani 1 1 d . A .
O1 O 0.4842(4) 0.3938(3) 0.8785(2) 0.0204(6) Uani 1 1 d . A .
O2 O 0.3265(4) 0.6057(4) 0.9202(2) 0.0286(7) Uani 1 1 d . A .
Pb1 Pb 0.532656(14) 0.656301(14) 0.783771(9) 0.01075(6) Uani 1 1 d . . .
O3 O 0.2015(7) 0.7597(7) 0.0772(4) 0.0236(13) Uani 0.50 1 d P . .

loop_
_atom_site_aniso_label
_atom_site_aniso_U_11
_atom_site_aniso_U_22
_atom_site_aniso_U_33
_atom_site_aniso_U_23
_atom_site_aniso_U_13
_atom_site_aniso_U_12
B1 0.0118(18) 0.0082(18) 0.017(2) -0.0056(15) -0.0013(15) 0.0024(15)
C1 0.0142(18) 0.0101(17) 0.0178(19) -0.0026(14) -0.0042(15) 0.0011(14)
C2 0.0137(18) 0.0107(18) 0.030(2) -0.0035(15) -0.0010(16) -0.0022(14)
C3 0.0141(18) 0.0153(19) 0.028(2) -0.0031(16) 0.0011(16) -0.0031(15)
C4 0.0102(16) 0.0130(18) 0.0159(19) -0.0014(14) -0.0032(14) 0.0013(14)
C5 0.0136(17) 0.0103(17) 0.0159(19) -0.0004(14) -0.0036(15) -0.0014(14)
C6 0.0162(18) 0.0114(18) 0.0143(18) -0.0010(14) -0.0021(14) -0.0034(14)
C7 0.0136(17) 0.0117(17) 0.0150(18) -0.0027(14) -0.0013(14) -0.0015(14)
C8 0.0184(19) 0.0146(18) 0.021(2) -0.0064(15) -0.0015(16) -0.0067(15)
C9 0.024(2) 0.019(2) 0.016(2) -0.0073(16) -0.0015(16) -0.0063(16)
C10 0.0155(17) 0.0098(17) 0.0152(18) -0.0019(13) -0.0043(14) 0.0014(14)
C11 0.021(2) 0.0164(19) 0.0131(19) -0.0040(15) 0.0033(15) 0.0036(16)
C12 0.022(2) 0.0172(19) 0.0116(19) -0.0017(15) 0.0003(15) -0.0005(16)
C13 0.0176(19) 0.041(3) 0.0077(18) 0.0019(16) -0.0054(15) -0.0103(18)
C14 0.026(5) 0.008(6) 0.010(4) 0.004(3) -0.009(3) -0.007(4)
C19 0.025(5) 0.017(4) 0.022(4) 0.003(3) -0.010(4) -0.009(4)
C18 0.040(6) 0.034(6) 0.036(6) 0.010(5) -0.016(5) -0.016(5)
C17 0.046(7) 0.051(8) 0.026(6) 0.015(6) -0.012(5) -0.031(6)
C16 0.015(5) 0.040(7) 0.026(6) 0.009(5) -0.003(4) -0.007(4)
C15 0.021(5) 0.028(5) 0.019(5) 0.006(4) -0.008(4) -0.008(4)
C20 0.015(4) 0.015(6) 0.013(4) -0.001(4) 0.000(3) -0.006(4)
C25 0.036(6) 0.038(7) 0.022(5) -0.014(5) 0.005(5) -0.013(5)
C24 0.082(10) 0.054(8) 0.016(6) -0.007(5) 0.006(6) -0.045(8)
C23 0.054(8) 0.067(11) 0.026(7) 0.003(7) 0.000(6) -0.046(8)
C22 0.021(5) 0.070(8) 0.022(5) -0.004(5) -0.003(4) -0.010(5)
C21 0.015(4) 0.045(6) 0.017(4) 0.000(4) -0.004(3) -0.002(4)
N1 0.0119(14) 0.0089(14) 0.0163(16) -0.0026(11) -0.0012(12) -0.0013(12)
N2 0.0122(15) 0.0106(15) 0.0222(17) -0.0023(12) 0.0004(13) 0.0006(12)
N3 0.0111(14) 0.0086(14) 0.0159(16) -0.0035(12) -0.0006(12) 0.0014(11)
N4 0.0125(15) 0.0140(15) 0.0156(16) -0.0026(12) -0.0009(12) -0.0027(12)
N5 0.0127(15) 0.0089(14) 0.0149(16) -0.0026(12) -0.0025(12) -0.0012(12)
N6 0.0165(16) 0.0115(15) 0.0191(17) -0.0038(12) -0.0002(13) -0.0024(12)
N7 0.0122(14) 0.0084(14) 0.0146(16) -0.0017(11) -0.0018(12) 0.0014(11)
N8 0.0167(16) 0.0107(15) 0.0186(17) -0.0033(12) -0.0017(13) 0.0015(12)
O1 0.0279(16) 0.0171(14) 0.0161(14) 0.0018(11) -0.0051(12) -0.0052(12)
O2 0.0212(15) 0.042(2) 0.0160(15) -0.0029(13) 0.0021(12) 0.0067(14)
Pb1 0.01062(8) 0.00964(8) 0.01163(8) -0.00225(5) -0.00166(5) 0.00001(5)
O3 0.018(3) 0.028(3) 0.020(3) -0.008(2) 0.002(2) 0.007(2)

loop_
_atom_type_symbol
_atom_type_description
_atom_type_scat_dispersion_real
_atom_type_scat_dispersion_imag
_atom_type_scat_source
C C 0.0033 0.0016 'International Tables Vol C Tables 4.2.6.8 and 6.1.1.4'
H H 0.0000 0.0000 'International Tables Vol C Tables 4.2.6.8 and 6.1.1.4'
B B 0.0013 0.0007 'International Tables Vol C Tables 4.2.6.8 and 6.1.1.4'
N N 0.0061 0.0033 'International Tables Vol C Tables 4.2.6.8 and 6.1.1.4'
O O 0.0106 0.0060 'International Tables Vol C Tables 4.2.6.8 and 6.1.1.4'
Pb Pb -3.3944 10.1111 'International Tables Vol C Tables 4.2.6.8 and 6.1.1.4'

loop_
_geom_angle_atom_site_label_1
_geom_angle_atom_site_label_2
_geom_angle_atom_site_label_3
_geom_angle
_geom_angle_site_symmetry_1
_geom_angle_site_symmetry_3
_geom_angle_publ_flag
N5 B1 N1 112.3(3) . . ?
N5 B1 N7 109.2(3) . . ?
N1 B1 N7 107.3(3) . . ?
N5 B1 N3 107.5(3) . . ?
N1 B1 N3 110.2(3) . . ?
N7 B1 N3 110.4(3) . . ?
N2 C1 N1 113.3(3) . . ?
C3 C2 N1 107.4(3) . . ?
C2 C3 N2 109.7(4) . . ?
N4 C4 N3 111.9(3) . . ?
C6 C5 N3 107.1(3) . . ?
C5 C6 N4 109.0(3) . . ?
N6 C7 N5 113.7(3) . . ?
C9 C8 N5 106.9(3) . . ?
C8 C9 N6 110.4(4) . . ?
N8 C10 N7 111.7(3) . . ?
C12 C11 N7 107.0(3) . . ?
C11 C12 N8 109.5(4) . . ?
O1 C13 O2 122.5(4) . . ?
O1 C13 C20 129.4(5) . . ?
O2 C13 C20 108.1(4) . . ?
O1 C13 C14 109.7(4) . . ?
O2 C13 C14 127.8(4) . . ?
C20 C13 C14 19.7(3) . . ?
C19 C14 C15 120.0 . . ?
C19 C14 C13 123.9(4) . . ?
C15 C14 C13 116.0(4) . . ?
C14 C19 C18 120.0 . . ?
C19 C18 C17 120.0 . . ?
C16 C17 C18 120.0 . . ?
C17 C16 C15 120.0 . . ?
C16 C15 C14 120.0 . . ?
C25 C20 C21 120.0 . . ?
C25 C20 C13 114.6(5) . . ?
C21 C20 C13 125.3(5) . . ?
C20 C25 C24 120.0 . . ?
C23 C24 C25 120.0 . . ?
C24 C23 C22 120.0 . . ?
C21 C22 C23 120.0 . . ?
C22 C21 C20 120.0 . . ?
C1 N1 C2 104.8(3) . . ?
C1 N1 B1 129.4(3) . . ?
C2 N1 B1 125.4(3) . . ?
C1 N2 C3 104.8(3) . . ?
C1 N2 Pb1 114.6(2) . 1_465 ?
C3 N2 Pb1 134.8(3) . 1_465 ?
C4 N3 C5 106.2(3) . . ?
C4 N3 B1 126.8(3) . . ?
C5 N3 B1 127.0(3) . . ?
C4 N4 C6 105.8(3) . . ?
C4 N4 Pb1 123.7(3) . 1_565 ?
C6 N4 Pb1 129.8(2) . 1_565 ?
C7 N5 C8 105.0(3) . . ?
C7 N5 B1 126.0(3) . . ?
C8 N5 B1 128.2(3) . . ?
C7 N6 C9 104.0(3) . . ?
C7 N6 Pb1 126.6(3) . 2_676 ?
C9 N6 Pb1 109.0(2) . 2_676 ?
C10 N7 C11 106.3(3) . . ?
C10 N7 B1 126.0(3) . . ?
C11 N7 B1 127.7(3) . . ?
C10 N8 C12 105.4(3) . . ?
C10 N8 Pb1 125.9(3) . . ?
C12 N8 Pb1 128.6(3) . . ?
C13 O1 Pb1 91.4(3) . . ?
C13 O2 Pb1 94.2(2) . . ?
N4 Pb1 O2 81.48(11) 1_545 . ?
N4 Pb1 O1 77.91(10) 1_545 . ?
O2 Pb1 O1 51.91(10) . . ?
N4 Pb1 N8 82.84(11) 1_545 . ?
O2 Pb1 N8 78.56(11) . . ?
O1 Pb1 N8 128.68(10) . . ?
N4 Pb1 N2 79.08(10) 1_545 1_645 ?
O2 Pb1 N2 125.16(11) . 1_645 ?
O1 Pb1 N2 73.98(10) . 1_645 ?
N8 Pb1 N2 146.87(10) . 1_645 ?
N4 Pb1 N6 77.60(10) 1_545 2_676 ?
O2 Pb1 N6 149.08(10) . 2_676 ?
O1 Pb1 N6 141.62(9) . 2_676 ?
N8 Pb1 N6 76.46(10) . 2_676 ?
N2 Pb1 N6 72.69(10) 1_645 2_676 ?

loop_
_geom_bond_atom_site_label_1
_geom_bond_atom_site_label_2
_geom_bond_distance
_geom_bond_site_symmetry_2
_geom_bond_publ_flag
B1 N5 1.533(5) . ?
B1 N1 1.534(5) . ?
B1 N7 1.536(5) . ?
B1 N3 1.542(5) . ?
C1 N2 1.317(5) . ?
C1 N1 1.354(5) . ?
C2 C3 1.355(5) . ?
C2 N1 1.379(5) . ?
C3 N2 1.373(5) . ?
C4 N4 1.318(5) . ?
C4 N3 1.343(5) . ?
C5 C6 1.351(5) . ?
C5 N3 1.380(5) . ?
C6 N4 1.377(5) . ?
C7 N6 1.317(5) . ?
C7 N5 1.356(5) . ?
C8 C9 1.358(6) . ?
C8 N5 1.376(5) . ?
C9 N6 1.376(5) . ?
C10 N8 1.330(5) . ?
C10 N7 1.355(5) . ?
C11 C12 1.355(6) . ?
C11 N7 1.382(5) . ?
C12 N8 1.383(5) . ?
C13 O1 1.250(5) . ?
C13 O2 1.257(6) . ?
C13 C20 1.478(6) . ?
C13 C14 1.556(6) . ?
C14 C19 1.3900 . ?
C14 C15 1.3900 . ?
C19 C18 1.3900 . ?
C18 C17 1.3900 . ?
C17 C16 1.3900 . ?
C16 C15 1.3900 . ?
C20 C25 1.3900 . ?
C20 C21 1.3900 . ?
C25 C24 1.3900 . ?
C24 C23 1.3900 . ?
C23 C22 1.3900 . ?
C22 C21 1.3900 . ?
N2 Pb1 2.717(3) 1_465 ?
N4 Pb1 2.396(3) 1_565 ?
N6 Pb1 2.776(3) 2_676 ?
N8 Pb1 2.575(3) . ?
O1 Pb1 2.542(3) . ?
O2 Pb1 2.478(3) . ?
Pb1 N4 2.396(3) 1_545 ?
Pb1 N2 2.717(3) 1_645 ?
Pb1 N6 2.776(3) 2_676 ?
